data_7112748
loop_
_publ_author_name
'Brianna C. Hughes'
'Zheng Lu'
'David M. Jenkins'

_publ_section_title
;
 The final unadorned tris(azolyl)borate: finishing what Trofimenko started
 in 1966
;
_journal_name_full Chem.Commun.
_journal_page_first 5273
_journal_paper_doi 10.1039/C3CC47151A
_journal_volume 50
_journal_year 2014
_chemical_formula_sum 'C12 H38 B2 Co N18 O12'
_chemical_formula_weight 707.15
_chemical_name_systematic
;
 ?
;
_space_group_IT_number 148
_symmetry_cell_setting trigonal
_symmetry_space_group_name_Hall '-R 3'
_symmetry_space_group_name_H-M 'R -3 :H'
_atom_sites_solution_hydrogens geom
_atom_sites_solution_primary direct
_atom_sites_solution_secondary difmap
_audit_creation_method SHELXL-97
_cell_angle_alpha 90.00
_cell_angle_beta 90.00
_cell_angle_gamma 120.00
_cell_formula_units_Z 3
_cell_length_a 15.906(3)
_cell_length_b 15.906(3)
_cell_length_c 10.6715(17)
_cell_measurement_temperature 100(2)
_cell_volume 2338.2(7)
_computing_structure_refinement 'SHELXL-97 (Sheldrick, 1997)'
_diffrn_ambient_temperature 100(2)
_diffrn_measured_fraction_theta_full 1.000
_diffrn_measured_fraction_theta_max 0.997
_diffrn_measurement_device_type 'Bruker Apex II CCD Detector'
_diffrn_measurement_method '\w scan'
_diffrn_radiation_monochromator graphite
_diffrn_radiation_source 'fine-focus sealed tube'
_diffrn_radiation_type MoK\a
_diffrn_radiation_wavelength 0.71073
_diffrn_reflns_av_R_equivalents 0.0392
_diffrn_reflns_av_sigmaI/netI 0.0238
_diffrn_reflns_limit_h_max 20
_diffrn_reflns_limit_h_min -20
_diffrn_reflns_limit_k_max 20
_diffrn_reflns_limit_k_min -20
_diffrn_reflns_limit_l_max 13
_diffrn_reflns_limit_l_min -13
_diffrn_reflns_number 8653
_diffrn_reflns_theta_full 25.00
_diffrn_reflns_theta_max 27.00
_diffrn_reflns_theta_min 2.41
_exptl_absorpt_coefficient_mu 0.632
_exptl_absorpt_correction_T_max 0.9691
_exptl_absorpt_correction_T_min 0.9691
_exptl_absorpt_correction_type multi-scan
_exptl_absorpt_process_details SADABS
_exptl_crystal_colour colourless
_exptl_crystal_density_diffrn 1.507
_exptl_crystal_density_method 'not measured'
_exptl_crystal_description block
_exptl_crystal_F_000 1107
_exptl_crystal_size_max 0.05
_exptl_crystal_size_mid 0.05
_exptl_crystal_size_min 0.05
_refine_diff_density_max 0.240
_refine_diff_density_min -0.331
_refine_diff_density_rms 0.049
_refine_ls_extinction_method none
_refine_ls_goodness_of_fit_ref 1.066
_refine_ls_hydrogen_treatment mixed
_refine_ls_matrix_type full
_refine_ls_number_parameters 87
_refine_ls_number_reflns 1141
_refine_ls_number_restraints 0
_refine_ls_restrained_S_all 1.066
_refine_ls_R_factor_all 0.0391
_refine_ls_R_factor_gt 0.0269
_refine_ls_shift/su_max 0.000
_refine_ls_shift/su_mean 0.000
_refine_ls_structure_factor_coef Fsqd
_refine_ls_weighting_details 'calc w=1/[\s^2^(Fo^2^)+(0.0198P)^2^+4.6929P] where P=(Fo^2^+2Fc^2^)/3'
_refine_ls_weighting_scheme calc
_refine_ls_wR_factor_gt 0.0585
_refine_ls_wR_factor_ref 0.0648
_reflns_number_gt 960
_reflns_number_total 1141
_reflns_threshold_expression >2sigma(I)
_cod_data_source_file c3cc47151a.txt
_cod_data_source_block Co
_cod_original_cell_volume 2338.1(6)
_cod_original_sg_symbol_H-M 'R -3'
_cod_database_code 7112748

loop_
_symmetry_equiv_pos_as_xyz
'x, y, z'
'-y, x-y, z'
'-x+y, -x, z'
'x+2/3, y+1/3, z+1/3'
'-y+2/3, x-y+1/3, z+1/3'
'-x+y+2/3, -x+1/3, z+1/3'
'x+1/3, y+2/3, z+2/3'
'-y+1/3, x-y+2/3, z+2/3'
'-x+y+1/3, -x+2/3, z+2/3'
'-x, -y, -z'
'y, -x+y, -z'
'x-y, x, -z'
'-x+2/3, -y+1/3, -z+1/3'
'y+2/3, -x+y+1/3, -z+1/3'
'x-y+2/3, x+1/3, -z+1/3'
'-x+1/3, -y+2/3, -z+2/3'
'y+1/3, -x+y+2/3, -z+2/3'
'x-y+1/3, x+2/3, -z+2/3'

loop_
_atom_site_label
_atom_site_type_symbol
_atom_site_fract_x
_atom_site_fract_y
_atom_site_fract_z
_atom_site_U_iso_or_equiv
_atom_site_adp_type
_atom_site_occupancy
_atom_site_symmetry_multiplicity
_atom_site_calc_flag
_atom_site_refinement_flags
C1 C 0.15217(12) 0.52405(12) 0.86226(16) 0.0214(4) Uani 1 1 d .
H1 H 0.1428 0.5139 0.7744 0.026 Uiso 1 1 calc R
C2 C 0.08567(12) 0.47531(12) 0.95451(16) 0.0218(4) Uani 1 1 d .
H2 H 0.0208 0.4246 0.9417 0.026 Uiso 1 1 calc R
B1 B 0.3333 0.6667 0.8697(3) 0.0197(6) Uani 1 3 d S
N1 N 0.23349(10) 0.58908(10) 0.92120(12) 0.0177(3) Uani 1 1 d .
N2 N 0.21750(10) 0.58032(10) 1.04562(12) 0.0173(3) Uani 1 1 d .
N3 N 0.12749(10) 0.51120(10) 1.06727(13) 0.0194(3) Uani 1 1 d .
Co1 Co 0.3333 0.6667 1.1667 0.01411(15) Uani 1 6 d S
O1 O 0.08171(9) 0.46229(9) 0.56746(13) 0.0232(3) Uani 1 1 d .
O2 O 0.02860(10) 0.46143(10) 1.31266(11) 0.0227(3) Uani 1 1 d .
H1B H 0.3333 0.6667 0.772(3) 0.019(8) Uiso 1 3 d S
H1O H -0.019(2) 0.408(2) 1.290(2) 0.057(8) Uiso 1 1 d .
H2O H 0.064(2) 0.4826(19) 1.252(2) 0.057(8) Uiso 1 1 d .
H3O H 0.0435(18) 0.4763(17) 0.601(2) 0.045(7) Uiso 1 1 d .
H4O H 0.0728(18) 0.4643(18) 0.489(3) 0.051(7) Uiso 1 1 d .

loop_
_atom_site_aniso_label
_atom_site_aniso_U_11
_atom_site_aniso_U_22
_atom_site_aniso_U_33
_atom_site_aniso_U_23
_atom_site_aniso_U_13
_atom_site_aniso_U_12
C1 0.0244(9) 0.0241(9) 0.0194(8) -0.0064(6) -0.0081(7) 0.0148(7)
C2 0.0201(8) 0.0198(8) 0.0262(9) -0.0065(7) -0.0064(7) 0.0105(7)
B1 0.0242(10) 0.0242(10) 0.0107(14) 0.000 0.000 0.0121(5)
N1 0.0213(7) 0.0207(7) 0.0123(6) -0.0022(5) -0.0027(5) 0.0114(6)
N2 0.0182(7) 0.0199(7) 0.0128(7) -0.0002(5) -0.0001(5) 0.0089(6)
N3 0.0175(7) 0.0186(7) 0.0219(7) -0.0010(5) -0.0011(5) 0.0088(6)
Co1 0.01620(19) 0.01620(19) 0.0099(3) 0.000 0.000 0.00810(9)
O1 0.0266(7) 0.0281(7) 0.0189(7) -0.0010(5) -0.0020(5) 0.0168(6)
O2 0.0248(7) 0.0233(7) 0.0175(6) -0.0009(5) 0.0005(5) 0.0100(6)

loop_
_atom_type_symbol
_atom_type_description
_atom_type_scat_dispersion_real
_atom_type_scat_dispersion_imag
_atom_type_scat_source
C C 0.0033 0.0016 'International Tables Vol C Tables 4.2.6.8 and 6.1.1.4'
H H 0.0000 0.0000 'International Tables Vol C Tables 4.2.6.8 and 6.1.1.4'
B B 0.0013 0.0007 'International Tables Vol C Tables 4.2.6.8 and 6.1.1.4'
N N 0.0061 0.0033 'International Tables Vol C Tables 4.2.6.8 and 6.1.1.4'
Co Co 0.3494 0.9721 'International Tables Vol C Tables 4.2.6.8 and 6.1.1.4'
O O 0.0106 0.0060 'International Tables Vol C Tables 4.2.6.8 and 6.1.1.4'

loop_
_geom_angle_atom_site_label_1
_geom_angle_atom_site_label_2
_geom_angle_atom_site_label_3
_geom_angle
_geom_angle_site_symmetry_1
_geom_angle_site_symmetry_3
N1 C1 C2 105.90(14) . .
N1 C1 H1 127.1 . .
C2 C1 H1 127.1 . .
N3 C2 C1 108.84(15) . .
N3 C2 H2 125.6 . .
C1 C2 H2 125.6 . .
N1 B1 N1 108.09(12) 3_565 .
N1 B1 N1 108.09(12) 3_565 2_665
N1 B1 N1 108.09(12) . 2_665
N1 B1 H1B 110.82(12) 3_565 .
N1 B1 H1B 110.82(11) . .
N1 B1 H1B 110.82(12) 2_665 .
C1 N1 N2 108.86(13) . .
C1 N1 B1 131.21(16) . .
N2 N1 B1 119.93(15) . .
N3 N2 N1 109.24(12) . .
N3 N2 Co1 131.97(10) . .
N1 N2 Co1 118.69(10) . .
N2 N3 C2 107.17(13) . .
N2 Co1 N2 180.0 15_557 3_565
N2 Co1 N2 93.81(5) 15_557 .
N2 Co1 N2 86.19(5) 3_565 .
N2 Co1 N2 86.19(5) 15_557 13_567
N2 Co1 N2 93.81(5) 3_565 13_567
N2 Co1 N2 180.00(5) . 13_567
N2 Co1 N2 93.81(5) 15_557 2_665
N2 Co1 N2 86.19(5) 3_565 2_665
N2 Co1 N2 86.19(5) . 2_665
N2 Co1 N2 93.81(5) 13_567 2_665
N2 Co1 N2 86.19(5) 15_557 14_457
N2 Co1 N2 93.81(5) 3_565 14_457
N2 Co1 N2 93.81(5) . 14_457
N2 Co1 N2 86.19(5) 13_567 14_457
N2 Co1 N2 180.0 2_665 14_457
H3O O1 H4O 105(2) . .
H1O O2 H2O 106(2) . .

loop_
_geom_bond_atom_site_label_1
_geom_bond_atom_site_label_2
_geom_bond_distance
_geom_bond_site_symmetry_2
C1 N1 1.342(2) .
C1 C2 1.367(2) .
C1 H1 0.9500 .
C2 N3 1.355(2) .
C2 H2 0.9500 .
B1 N1 1.5449(17) 3_565
B1 N1 1.5449(17) .
B1 N1 1.5449(17) 2_665
B1 H1B 1.04(3) .
N1 N2 1.3459(18) .
N2 N3 1.3183(19) .
N2 Co1 2.1022(13) .
Co1 N2 2.1021(13) 15_557
Co1 N2 2.1022(13) 3_565
Co1 N2 2.1022(13) 13_567
Co1 N2 2.1022(13) 2_665
Co1 N2 2.1022(13) 14_457
O1 H3O 0.83(3) .
O1 H4O 0.86(3) .
O2 H1O 0.85(3) .
O2 H2O 0.81(3) .

loop_
_geom_torsion_atom_site_label_1
_geom_torsion_atom_site_label_2
_geom_torsion_atom_site_label_3
_geom_torsion_atom_site_label_4
_geom_torsion
_geom_torsion_site_symmetry_1
_geom_torsion_site_symmetry_4
N1 C1 C2 N3 -0.11(18) . .
C2 C1 N1 N2 0.19(18) . .
C2 C1 N1 B1 -178.77(13) . .
N1 B1 N1 C1 123.2(2) 3_565 .
N1 B1 N1 C1 -120.0(2) 2_665 .
N1 B1 N1 N2 -55.65(17) 3_565 .
N1 B1 N1 N2 61.11(17) 2_665 .
C1 N1 N2 N3 -0.20(17) . .
B1 N1 N2 N3 178.89(11) . .
C1 N1 N2 Co1 176.52(10) . .
B1 N1 N2 Co1 -4.39(16) . .
N1 N2 N3 C2 0.13(17) . .
Co1 N2 N3 C2 -176.01(11) . .
C1 C2 N3 N2 -0.01(18) . .
N3 N2 Co1 N2 41.40(16) . 15_557
N1 N2 Co1 N2 -134.44(9) . 15_557
N3 N2 Co1 N2 -138.60(16) . 3_565
N1 N2 Co1 N2 45.56(9) . 3_565
N3 N2 Co1 N2 -66(9) . 13_567
N1 N2 Co1 N2 118(9) . 13_567
N3 N2 Co1 N2 134.98(16) . 2_665
N1 N2 Co1 N2 -40.87(9) . 2_665
N3 N2 Co1 N2 -45.03(16) . 14_457
N1 N2 Co1 N2 139.13(9) . 14_457
